data_4349914
loop_
_publ_author_name
'Tian, Zhenzhen'
'Yang, Yuliang'
'Guo, Lihua'
'Zhong, Genshen'
'Li, Juanjuan'
'Liu, Zhe'

_publ_section_title
;
 Dual-functional cyclometalated iridium imine NHC complexes: highly potent
 anticancer and antimetastatic agents
;
_journal_issue 12
_journal_name_full 'Inorganic Chemistry Frontiers'
_journal_page_first 3106
_journal_paper_doi 10.1039/C8QI00920A
_journal_volume 5
_journal_year 2018
_chemical_formula_sum 'C36 H39 F6 Ir N7 P'
_chemical_formula_weight 906.91
_space_group_IT_number 61
_space_group_name_Hall '-P 2ac 2ab'
_space_group_name_H-M_alt 'P b c a'
_symmetry_cell_setting orthorhombic
_symmetry_space_group_name_H-M 'P b c a'
_atom_sites_solution_hydrogens geom
_atom_sites_solution_primary direct
_atom_sites_solution_secondary difmap
_audit_creation_method SHELXL-97
_audit_update_record
;
2018-08-23 deposited with the CCDC.
2018-10-25 downloaded from the CCDC.
;
_cell_angle_alpha 90.00
_cell_angle_beta 90.00
_cell_angle_gamma 90.00
_cell_formula_units_Z 8
_cell_length_a 15.6458(13)
_cell_length_b 19.5934(17)
_cell_length_c 23.431(2)
_cell_measurement_reflns_used 6178
_cell_measurement_temperature 298(2)
_cell_measurement_theta_max 23.951
_cell_measurement_theta_min 2.253
_cell_volume 7182.9(11)
_computing_cell_refinement 'Bruker SMART'
_computing_data_collection 'Bruker SMART'
_computing_data_reduction 'Bruker SAINT'
_computing_molecular_graphics 'Bruker SHELXTL'
_computing_publication_material 'Bruker SHELXTL'
_computing_structure_refinement 'SHELXL-97 (Sheldrick, 1997)'
_computing_structure_solution 'SHELXS-97 (Sheldrick, 1990)'
_diffrn_ambient_temperature 298(2)
_diffrn_measured_fraction_theta_full 0.990
_diffrn_measured_fraction_theta_max 0.990
_diffrn_measurement_device_type 'CCD area detector'
_diffrn_measurement_method 'phi and omega scans'
_diffrn_radiation_monochromator graphite
_diffrn_radiation_source 'fine-focus sealed tube'
_diffrn_radiation_type MoK\a
_diffrn_radiation_wavelength 0.71073
_diffrn_reflns_av_R_equivalents 0.0548
_diffrn_reflns_av_sigmaI/netI 0.0488
_diffrn_reflns_limit_h_max 16
_diffrn_reflns_limit_h_min -18
_diffrn_reflns_limit_k_max 20
_diffrn_reflns_limit_k_min -23
_diffrn_reflns_limit_l_max 27
_diffrn_reflns_limit_l_min -25
_diffrn_reflns_number 28459
_diffrn_reflns_theta_full 25.02
_diffrn_reflns_theta_max 25.02
_diffrn_reflns_theta_min 2.25
_exptl_absorpt_coefficient_mu 3.831
_exptl_absorpt_correction_T_max 0.5146
_exptl_absorpt_correction_T_min 0.3736
_exptl_absorpt_correction_type multi-scan
_exptl_absorpt_process_details sadabs
_exptl_crystal_colour yellow
_exptl_crystal_density_diffrn 1.677
_exptl_crystal_density_method 'not measured'
_exptl_crystal_description block
_exptl_crystal_F_000 3600
_exptl_crystal_size_max 0.32
_exptl_crystal_size_mid 0.23
_exptl_crystal_size_min 0.20
_refine_diff_density_max 1.144
_refine_diff_density_min -0.667
_refine_diff_density_rms 0.101
_refine_ls_extinction_method none
_refine_ls_goodness_of_fit_ref 1.098
_refine_ls_hydrogen_treatment mixed
_refine_ls_matrix_type full
_refine_ls_number_parameters 503
_refine_ls_number_reflns 6279
_refine_ls_number_restraints 0
_refine_ls_restrained_S_all 1.098
_refine_ls_R_factor_all 0.0739
_refine_ls_R_factor_gt 0.0329
_refine_ls_shift/su_max 0.001
_refine_ls_shift/su_mean 0.000
_refine_ls_structure_factor_coef Fsqd
_refine_ls_weighting_details 'calc w=1/[\s^2^(Fo^2^)+(0.0239P)^2^+3.1594P] where P=(Fo^2^+2Fc^2^)/3'
_refine_ls_weighting_scheme calc
_refine_ls_wR_factor_gt 0.0628
_refine_ls_wR_factor_ref 0.0726
_reflns_number_gt 3975
_reflns_number_total 6279
_reflns_threshold_expression >2sigma(I)
_cod_data_source_file c8qi00920a2.cif
_cod_data_source_block 180701e
_cod_depositor_comments
;
The following automatic conversions were performed:

data item '_symmetry_cell_setting' value 'Orthorhombic' was changed
to 'orthorhombic' in accordance with the
/home/saulius/struct/COD-crude-data/automatic-downloads/DataCite-retrospective/RSC/depositions/lib/dictionaries/cif_core.dic
dictionary named 'cif_core.dic' version 2.4.2 last updated on
2011-04-26.

Automatic conversion script
Id: cif_fix_values 6909 2019-04-08 15:41:33Z antanas 
;
_cod_original_cell_volume 7182.8(11)
_cod_original_sg_symbol_H-M Pbca
_cod_database_code 4349914

loop_
_symmetry_equiv_pos_as_xyz
'x, y, z'
'-x+1/2, -y, z+1/2'
'-x, y+1/2, -z+1/2'
'x+1/2, -y+1/2, -z'
'-x, -y, -z'
'x-1/2, y, -z-1/2'
'x, -y-1/2, z-1/2'
'-x-1/2, y-1/2, z'

loop_
_atom_site_label
_atom_site_type_symbol
_atom_site_fract_x
_atom_site_fract_y
_atom_site_fract_z
_atom_site_U_iso_or_equiv
_atom_site_adp_type
_atom_site_occupancy
_atom_site_symmetry_multiplicity
_atom_site_calc_flag
_atom_site_refinement_flags
_atom_site_disorder_assembly
_atom_site_disorder_group
Ir1 Ir 0.805583(13) 0.090360(10) 0.647921(9) 0.03773(8) Uani 1 1 d . . .
P1 P 0.75495(16) 0.27444(11) 0.88609(9) 0.0742(6) Uani 1 1 d . . .
F1 F 0.6720(4) 0.3141(3) 0.8716(3) 0.180(3) Uani 1 1 d . A .
F2 F 0.8346(4) 0.2347(3) 0.9026(3) 0.168(2) Uani 1 1 d . A .
F3 F 0.7499(12) 0.2593(8) 0.8236(4) 0.162(7) Uani 0.70(3) 1 d P A 1
F4 F 0.6998(6) 0.2081(5) 0.8981(6) 0.113(6) Uani 0.70(3) 1 d P A 1
F5 F 0.7463(9) 0.2906(8) 0.9528(4) 0.145(6) Uani 0.70(3) 1 d P A 1
F6 F 0.8017(11) 0.3421(7) 0.8770(8) 0.157(7) Uani 0.70(3) 1 d P A 1
F4' F 0.6970(18) 0.2531(17) 0.9330(13) 0.140(14) Uani 0.30(3) 1 d P A 2
F5' F 0.792(2) 0.3331(18) 0.9165(15) 0.143(16) Uani 0.30(3) 1 d P A 2
F6' F 0.8208(19) 0.2906(16) 0.8334(10) 0.130(14) Uani 0.30(3) 1 d P A 2
F7' F 0.7369(18) 0.2085(13) 0.8512(16) 0.136(14) Uani 0.30(3) 1 d P A 2
N1 N 0.6777(3) 0.1712(2) 0.5896(2) 0.0492(13) Uani 1 1 d . . .
N2 N 0.7347(3) 0.2435(2) 0.6454(2) 0.0508(12) Uani 1 1 d . . .
N3 N 0.7042(3) 0.0568(2) 0.58801(18) 0.0418(11) Uani 1 1 d . . .
N4 N 0.7786(3) -0.0123(3) 0.7341(2) 0.0537(14) Uani 1 1 d . . .
N5 N 0.7444(3) 0.0476(3) 0.7153(2) 0.0493(13) Uani 1 1 d . . .
N6 N 0.9554(3) 0.1630(2) 0.6107(2) 0.0477(13) Uani 1 1 d . . .
N7 N 0.8849(3) 0.1317(2) 0.5886(2) 0.0414(12) Uani 1 1 d . . .
C1 C 0.7348(4) 0.1771(3) 0.6340(2) 0.0423(15) Uani 1 1 d . . .
C2 C 0.6796(4) 0.2789(4) 0.6107(3) 0.0632(19) Uani 1 1 d . . .
H2 H 0.6694 0.3257 0.6116 0.076 Uiso 1 1 calc R . .
C3 C 0.6438(4) 0.2345(3) 0.5757(3) 0.067(2) Uani 1 1 d . . .
H3 H 0.6038 0.2437 0.5474 0.080 Uiso 1 1 calc R . .
C4 C 0.6594(4) 0.1067(3) 0.5673(2) 0.0474(15) Uani 1 1 d . . .
C5 C 0.5922(4) 0.1046(3) 0.5223(3) 0.070(2) Uani 1 1 d . . .
H5A H 0.5844 0.0584 0.5097 0.105 Uiso 1 1 calc R . .
H5B H 0.6094 0.1325 0.4907 0.105 Uiso 1 1 calc R . .
H5C H 0.5394 0.1216 0.5377 0.105 Uiso 1 1 calc R . .
C6 C 0.7872(4) 0.2768(3) 0.6897(3) 0.073(2) Uani 1 1 d . . .
H6A H 0.7506 0.2946 0.7190 0.109 Uiso 1 1 calc R . .
H6B H 0.8193 0.3133 0.6728 0.109 Uiso 1 1 calc R . .
H6C H 0.8257 0.2440 0.7060 0.109 Uiso 1 1 calc R . .
C7 C 0.6782(4) -0.0122(3) 0.5721(2) 0.0484(16) Uani 1 1 d . . .
C8 C 0.6048(4) -0.0403(3) 0.5962(3) 0.0564(17) Uani 1 1 d . . .
C9 C 0.5832(5) -0.1068(3) 0.5804(3) 0.0669(19) Uani 1 1 d . . .
H9 H 0.5348 -0.1268 0.5962 0.080 Uiso 1 1 calc R . .
C10 C 0.6302(5) -0.1428(3) 0.5430(3) 0.071(2) Uani 1 1 d . . .
H10 H 0.6140 -0.1870 0.5334 0.086 Uiso 1 1 calc R . .
C11 C 0.7021(5) -0.1146(3) 0.5189(3) 0.0643(19) Uani 1 1 d . . .
H11 H 0.7335 -0.1401 0.4928 0.077 Uiso 1 1 calc R . .
C12 C 0.7292(4) -0.0489(3) 0.5324(3) 0.0517(16) Uani 1 1 d . . .
C13 C 0.5484(4) -0.0029(4) 0.6389(3) 0.072(2) Uani 1 1 d . . .
H13 H 0.5729 0.0424 0.6461 0.086 Uiso 1 1 calc R . .
C14 C 0.4572(5) 0.0060(4) 0.6164(4) 0.104(3) Uani 1 1 d . . .
H14A H 0.4586 0.0314 0.5814 0.156 Uiso 1 1 calc R . .
H14B H 0.4236 0.0302 0.6441 0.156 Uiso 1 1 calc R . .
H14C H 0.4323 -0.0381 0.6096 0.156 Uiso 1 1 calc R . .
C15 C 0.5458(6) -0.0420(4) 0.6947(3) 0.108(3) Uani 1 1 d . . .
H15A H 0.5187 -0.0146 0.7234 0.163 Uiso 1 1 calc R . .
H15B H 0.6030 -0.0528 0.7064 0.163 Uiso 1 1 calc R . .
H15C H 0.5139 -0.0835 0.6895 0.163 Uiso 1 1 calc R . .
C16 C 0.8041(4) -0.0175(3) 0.5039(3) 0.0540(16) Uani 1 1 d . . .
H16 H 0.8276 0.0177 0.5292 0.065 Uiso 1 1 calc R . .
C17 C 0.8750(5) -0.0690(3) 0.4905(3) 0.081(2) Uani 1 1 d . . .
H17A H 0.8874 -0.0954 0.5241 0.121 Uiso 1 1 calc R . .
H17B H 0.9255 -0.0451 0.4787 0.121 Uiso 1 1 calc R . .
H17C H 0.8565 -0.0988 0.4605 0.121 Uiso 1 1 calc R . .
C18 C 0.7758(5) 0.0166(4) 0.4483(3) 0.083(2) Uani 1 1 d . . .
H18A H 0.7477 -0.0164 0.4246 0.124 Uiso 1 1 calc R . .
H18B H 0.8249 0.0343 0.4287 0.124 Uiso 1 1 calc R . .
H18C H 0.7370 0.0532 0.4568 0.124 Uiso 1 1 calc R . .
C19 C 0.6879(4) 0.0672(4) 0.7538(3) 0.0662(18) Uani 1 1 d . . .
H19 H 0.6551 0.1067 0.7519 0.079 Uiso 1 1 calc R . .
C20 C 0.6851(5) 0.0198(4) 0.7975(3) 0.078(2) Uani 1 1 d . . .
H20 H 0.6509 0.0216 0.8299 0.094 Uiso 1 1 calc R . .
C21 C 0.7411(5) -0.0291(4) 0.7843(3) 0.077(2) Uani 1 1 d . . .
H21 H 0.7523 -0.0679 0.8058 0.092 Uiso 1 1 calc R . .
C22 C 0.8466(4) -0.0400(3) 0.7026(3) 0.0490(16) Uani 1 1 d . . .
C23 C 0.8729(4) 0.0004(3) 0.6566(2) 0.0441(14) Uani 1 1 d . . .
C24 C 0.9431(4) -0.0233(3) 0.6270(3) 0.0569(17) Uani 1 1 d . . .
H24 H 0.9632 0.0013 0.5958 0.068 Uiso 1 1 calc R . .
C25 C 0.9848(4) -0.0840(3) 0.6429(3) 0.0671(19) Uani 1 1 d . . .
H25 H 1.0323 -0.0988 0.6225 0.081 Uiso 1 1 calc R . .
C26 C 0.9561(5) -0.1207(3) 0.6878(3) 0.067(2) Uani 1 1 d . . .
H26 H 0.9841 -0.1608 0.6977 0.081 Uiso 1 1 calc R . .
C27 C 0.8872(5) -0.1003(3) 0.7188(3) 0.0623(19) Uani 1 1 d . . .
H27 H 0.8679 -0.1257 0.7497 0.075 Uiso 1 1 calc R . .
C28 C 0.8862(4) 0.1442(3) 0.5327(3) 0.0465(15) Uani 1 1 d . . .
H28 H 0.8452 0.1293 0.5068 0.056 Uiso 1 1 calc R . .
C29 C 0.9566(4) 0.1824(3) 0.5189(3) 0.0593(18) Uani 1 1 d . . .
H29 H 0.9721 0.1979 0.4828 0.071 Uiso 1 1 calc R . .
C30 C 0.9988(4) 0.1930(3) 0.5679(3) 0.0571(17) Uani 1 1 d . . .
H30 H 1.0496 0.2171 0.5717 0.069 Uiso 1 1 calc R . .
C31 C 0.9626(4) 0.1623(3) 0.6704(3) 0.0482(16) Uani 1 1 d . . .
C32 C 0.8955(4) 0.1312(3) 0.6993(3) 0.0447(15) Uani 1 1 d . . .
C33 C 0.8983(4) 0.1342(3) 0.7590(3) 0.0612(18) Uani 1 1 d . . .
H33 H 0.8553 0.1135 0.7803 0.073 Uiso 1 1 calc R . .
C34 C 0.9641(5) 0.1674(3) 0.7866(3) 0.070(2) Uani 1 1 d . . .
H34 H 0.9650 0.1689 0.8263 0.084 Uiso 1 1 calc R . .
C35 C 1.0277(5) 0.1981(3) 0.7563(3) 0.072(2) Uani 1 1 d . . .
H35 H 1.0713 0.2205 0.7757 0.087 Uiso 1 1 calc R . .
C36 C 1.0288(4) 0.1967(3) 0.6981(3) 0.0609(18) Uani 1 1 d . . .
H36 H 1.0722 0.2179 0.6776 0.073 Uiso 1 1 calc R . .

loop_
_atom_site_aniso_label
_atom_site_aniso_U_11
_atom_site_aniso_U_22
_atom_site_aniso_U_33
_atom_site_aniso_U_23
_atom_site_aniso_U_13
_atom_site_aniso_U_12
Ir1 0.03649(12) 0.04162(12) 0.03507(13) 0.00177(12) 0.00033(12) 0.00342(11)
P1 0.0828(16) 0.0746(14) 0.0652(16) 0.0033(12) -0.0072(13) -0.0179(12)
F1 0.143(6) 0.163(5) 0.234(8) 0.017(6) -0.065(5) 0.040(5)
F2 0.107(5) 0.193(6) 0.203(7) 0.025(6) -0.007(5) 0.024(4)
F3 0.232(17) 0.192(14) 0.062(6) -0.007(7) 0.009(8) -0.031(12)
F4 0.106(7) 0.099(7) 0.135(13) 0.028(7) -0.009(8) -0.037(6)
F5 0.170(12) 0.190(12) 0.075(7) -0.024(7) 0.003(7) -0.046(9)
F6 0.189(11) 0.118(9) 0.164(16) 0.033(13) 0.006(13) -0.081(7)
F4' 0.14(2) 0.17(3) 0.11(2) 0.01(2) 0.050(19) -0.04(2)
F5' 0.18(3) 0.13(3) 0.12(3) -0.04(2) -0.02(3) -0.06(2)
F6' 0.13(2) 0.16(3) 0.095(18) 0.009(16) 0.026(14) -0.026(16)
F7' 0.15(2) 0.119(19) 0.14(3) -0.02(2) 0.00(2) -0.037(15)
N1 0.054(4) 0.049(3) 0.045(3) -0.004(2) -0.008(3) 0.016(2)
N2 0.054(3) 0.046(3) 0.053(3) -0.001(3) 0.007(3) 0.012(2)
N3 0.042(3) 0.046(3) 0.037(3) -0.004(2) 0.006(2) -0.001(2)
N4 0.057(4) 0.057(3) 0.047(3) 0.014(3) -0.004(3) -0.006(3)
N5 0.049(3) 0.064(3) 0.035(3) 0.001(3) -0.002(3) -0.002(3)
N6 0.041(3) 0.046(3) 0.056(4) 0.003(3) 0.003(3) 0.000(2)
N7 0.041(3) 0.040(3) 0.043(3) 0.003(2) 0.005(2) 0.002(2)
C1 0.043(4) 0.047(4) 0.037(4) -0.002(3) 0.009(3) 0.012(3)
C2 0.075(5) 0.058(4) 0.057(5) -0.002(4) 0.007(4) 0.030(4)
C3 0.076(5) 0.066(5) 0.058(5) 0.003(4) -0.004(4) 0.032(4)
C4 0.045(4) 0.058(4) 0.039(4) -0.001(3) 0.000(3) 0.004(3)
C5 0.066(5) 0.085(5) 0.059(4) -0.004(4) -0.018(4) 0.013(4)
C6 0.087(6) 0.063(4) 0.068(5) -0.019(4) -0.011(4) 0.015(4)
C7 0.042(4) 0.056(4) 0.047(4) -0.004(3) -0.004(3) -0.005(3)
C8 0.048(4) 0.073(5) 0.048(4) -0.003(4) 0.003(3) -0.005(3)
C9 0.061(5) 0.075(5) 0.064(5) 0.000(4) 0.004(4) -0.023(4)
C10 0.072(5) 0.059(4) 0.083(6) -0.016(4) -0.008(4) -0.011(4)
C11 0.064(5) 0.059(4) 0.070(5) -0.007(3) 0.005(4) -0.002(4)
C12 0.055(4) 0.050(4) 0.050(4) -0.010(3) -0.001(3) 0.001(3)
C13 0.057(5) 0.096(5) 0.061(5) -0.013(4) 0.007(4) -0.020(4)
C14 0.053(5) 0.151(8) 0.108(7) -0.048(6) 0.016(5) 0.002(5)
C15 0.107(7) 0.146(8) 0.072(6) -0.004(6) 0.025(5) -0.043(6)
C16 0.055(4) 0.053(4) 0.053(4) -0.008(3) 0.009(4) 0.000(3)
C17 0.070(5) 0.078(5) 0.094(6) -0.022(4) 0.025(5) 0.007(4)
C18 0.098(6) 0.094(5) 0.056(5) 0.006(4) 0.019(4) -0.004(4)
C19 0.062(5) 0.090(5) 0.047(4) 0.003(4) 0.002(4) 0.006(4)
C20 0.072(6) 0.116(7) 0.048(5) 0.021(5) 0.004(4) -0.005(5)
C21 0.082(6) 0.092(6) 0.056(5) 0.025(4) -0.007(5) -0.012(5)
C22 0.052(4) 0.044(4) 0.051(4) 0.008(3) -0.015(3) -0.009(3)
C23 0.042(4) 0.043(3) 0.047(4) -0.002(3) -0.007(3) 0.001(3)
C24 0.049(4) 0.051(4) 0.070(5) 0.001(3) -0.005(3) 0.006(3)
C25 0.059(4) 0.053(4) 0.090(6) -0.008(4) -0.010(4) 0.013(3)
C26 0.067(5) 0.049(4) 0.085(6) -0.002(4) -0.034(5) 0.004(4)
C27 0.070(5) 0.047(4) 0.070(5) 0.015(3) -0.024(4) -0.011(3)
C28 0.052(4) 0.043(3) 0.045(4) 0.001(3) 0.003(3) 0.004(3)
C29 0.058(5) 0.057(4) 0.064(5) 0.014(4) 0.016(4) 0.004(3)
C30 0.049(4) 0.050(4) 0.072(5) 0.003(4) 0.011(4) -0.001(3)
C31 0.047(4) 0.038(3) 0.060(4) -0.003(3) -0.010(3) 0.006(3)
C32 0.044(4) 0.041(3) 0.049(4) -0.003(3) -0.004(3) 0.005(3)
C33 0.062(5) 0.066(4) 0.055(5) -0.007(4) -0.007(4) 0.003(3)
C34 0.070(5) 0.078(5) 0.062(5) -0.017(4) -0.013(4) 0.014(4)
C35 0.068(6) 0.067(5) 0.081(6) -0.022(4) -0.022(5) 0.003(4)
C36 0.048(4) 0.058(4) 0.077(5) -0.007(4) -0.001(4) 0.000(3)

loop_
_atom_type_symbol
_atom_type_description
_atom_type_scat_dispersion_real
_atom_type_scat_dispersion_imag
_atom_type_scat_source
C C 0.0033 0.0016 'International Tables Vol C Tables 4.2.6.8 and 6.1.1.4'
H H 0.0000 0.0000 'International Tables Vol C Tables 4.2.6.8 and 6.1.1.4'
N N 0.0061 0.0033 'International Tables Vol C Tables 4.2.6.8 and 6.1.1.4'
F F 0.0171 0.0103 'International Tables Vol C Tables 4.2.6.8 and 6.1.1.4'
P P 0.1023 0.0942 'International Tables Vol C Tables 4.2.6.8 and 6.1.1.4'
Ir Ir -1.4442 7.9887 'International Tables Vol C Tables 4.2.6.8 and 6.1.1.4'

loop_
_geom_angle_atom_site_label_1
_geom_angle_atom_site_label_2
_geom_angle_atom_site_label_3
_geom_angle
C32 Ir1 N5 91.7(2)
C32 Ir1 N7 79.9(2)
N5 Ir1 N7 170.35(19)
C32 Ir1 C1 98.2(2)
N5 Ir1 C1 102.2(2)
N7 Ir1 C1 83.72(19)
C32 Ir1 C23 85.6(2)
N5 Ir1 C23 79.1(2)
N7 Ir1 C23 95.5(2)
C1 Ir1 C23 175.9(2)
C32 Ir1 N3 173.83(19)
N5 Ir1 N3 91.86(18)
N7 Ir1 N3 97.01(18)
C1 Ir1 N3 76.1(2)
C23 Ir1 N3 100.04(19)
F5' P1 F4' 96.0(16)
F5' P1 F3 130.5(15)
F4' P1 F3 129.5(14)
F5' P1 F2 87.1(15)
F4' P1 F2 99.7(12)
F3 P1 F2 101.0(8)
F5' P1 F6 37.0(12)
F4' P1 F6 129.8(15)
F3 P1 F6 93.5(8)
F2 P1 F6 95.0(7)
F5' P1 F1 92.8(15)
F4' P1 F1 78.0(12)
F3 P1 F1 80.8(7)
F2 P1 F1 177.7(4)
F6 P1 F1 86.3(7)
F5' P1 F7' 167.0(18)
F4' P1 F7' 92.5(14)
F3 P1 F7' 46.5(11)
F2 P1 F7' 81.7(10)
F6 P1 F7' 137.2(14)
F1 P1 F7' 98.6(10)
F5' P1 F4 140.3(15)
F4' P1 F4 46.0(12)
F3 P1 F4 89.0(7)
F2 P1 F4 88.9(4)
F6 P1 F4 174.9(8)
F1 P1 F4 89.6(5)
F7' P1 F4 46.7(12)
F5' P1 F5 53.6(13)
F4' P1 F5 44.1(12)
F3 P1 F5 172.1(8)
F2 P1 F5 85.6(5)
F6 P1 F5 90.3(7)
F1 P1 F5 92.5(5)
F7' P1 F5 131.5(14)
F4 P1 F5 86.7(6)
F5' P1 F6' 87.9(15)
F4' P1 F6' 174.7(15)
F3 P1 F6' 48.3(9)
F2 P1 F6' 77.0(10)
F6 P1 F6' 55.0(11)
F1 P1 F6' 105.4(10)
F7' P1 F6' 83.0(14)
F4 P1 F6' 129.4(12)
F5 P1 F6' 138.6(12)
C1 N1 C3 110.5(5)
C1 N1 C4 119.5(5)
C3 N1 C4 130.0(6)
C1 N2 C2 112.1(5)
C1 N2 C6 125.1(5)
C2 N2 C6 122.8(5)
C4 N3 C7 116.8(5)
C4 N3 Ir1 113.6(4)
C7 N3 Ir1 129.5(4)
C21 N4 N5 108.6(6)
C21 N4 C22 133.7(6)
N5 N4 C22 117.4(5)
C19 N5 N4 107.0(5)
C19 N5 Ir1 136.7(5)
N4 N5 Ir1 115.0(4)
C30 N6 N7 108.7(5)
C30 N6 C31 134.9(6)
N7 N6 C31 116.1(5)
C28 N7 N6 106.2(5)
C28 N7 Ir1 139.0(4)
N6 N7 Ir1 114.4(4)
N2 C1 N1 103.6(5)
N2 C1 Ir1 141.1(5)
N1 C1 Ir1 113.6(4)
C3 C2 N2 107.5(6)
C3 C2 H2 126.3
N2 C2 H2 126.3
C2 C3 N1 106.4(6)
C2 C3 H3 126.8
N1 C3 H3 126.8
N3 C4 N1 115.5(5)
N3 C4 C5 128.8(5)
N1 C4 C5 115.7(5)
C4 C5 H5A 109.5
C4 C5 H5B 109.5
H5A C5 H5B 109.5
C4 C5 H5C 109.5
H5A C5 H5C 109.5
H5B C5 H5C 109.5
N2 C6 H6A 109.5
N2 C6 H6B 109.5
H6A C6 H6B 109.5
N2 C6 H6C 109.5
H6A C6 H6C 109.5
H6B C6 H6C 109.5
C8 C7 C12 121.9(6)
C8 C7 N3 119.5(5)
C12 C7 N3 118.6(5)
C7 C8 C9 117.4(6)
C7 C8 C13 123.6(6)
C9 C8 C13 118.9(6)
C10 C9 C8 122.1(7)
C10 C9 H9 119.0
C8 C9 H9 119.0
C9 C10 C11 120.3(6)
C9 C10 H10 119.9
C11 C10 H10 119.9
C10 C11 C12 121.9(6)
C10 C11 H11 119.1
C12 C11 H11 119.1
C11 C12 C7 116.5(6)
C11 C12 C16 121.5(6)
C7 C12 C16 121.9(5)
C15 C13 C8 109.8(6)
C15 C13 C14 109.2(6)
C8 C13 C14 111.6(6)
C15 C13 H13 108.7
C8 C13 H13 108.7
C14 C13 H13 108.7
C13 C14 H14A 109.5
C13 C14 H14B 109.5
H14A C14 H14B 109.5
C13 C14 H14C 109.5
H14A C14 H14C 109.5
H14B C14 H14C 109.5
C13 C15 H15A 109.5
C13 C15 H15B 109.5
H15A C15 H15B 109.5
C13 C15 H15C 109.5
H15A C15 H15C 109.5
H15B C15 H15C 109.5
C12 C16 C18 109.6(6)
C12 C16 C17 113.0(5)
C18 C16 C17 108.8(5)
C12 C16 H16 108.4
C18 C16 H16 108.4
C17 C16 H16 108.4
C16 C17 H17A 109.5
C16 C17 H17B 109.5
H17A C17 H17B 109.5
C16 C17 H17C 109.5
H17A C17 H17C 109.5
H17B C17 H17C 109.5
C16 C18 H18A 109.5
C16 C18 H18B 109.5
H18A C18 H18B 109.5
C16 C18 H18C 109.5
H18A C18 H18C 109.5
H18B C18 H18C 109.5
N5 C19 C20 109.4(6)
N5 C19 H19 125.3
C20 C19 H19 125.3
C21 C20 C19 106.8(7)
C21 C20 H20 126.6
C19 C20 H20 126.6
C20 C21 N4 108.2(7)
C20 C21 H21 125.9
N4 C21 H21 125.9
C27 C22 C23 123.6(7)
C27 C22 N4 122.1(6)
C23 C22 N4 114.2(5)
C24 C23 C22 115.6(6)
C24 C23 Ir1 130.1(5)
C22 C23 Ir1 114.1(4)
C23 C24 C25 121.4(6)
C23 C24 H24 119.3
C25 C24 H24 119.3
C26 C25 C24 120.1(7)
C26 C25 H25 119.9
C24 C25 H25 119.9
C25 C26 C27 121.5(6)
C25 C26 H26 119.2
C27 C26 H26 119.2
C26 C27 C22 117.8(6)
C26 C27 H27 121.1
C22 C27 H27 121.1
N7 C28 C29 110.1(6)
N7 C28 H28 124.9
C29 C28 H28 124.9
C30 C29 C28 106.1(6)
C30 C29 H29 127.0
C28 C29 H29 127.0
C29 C30 N6 108.9(6)
C29 C30 H30 125.6
N6 C30 H30 125.6
C32 C31 C36 123.1(6)
C32 C31 N6 115.3(6)
C36 C31 N6 121.3(6)
C31 C32 C33 116.3(6)
C31 C32 Ir1 114.3(5)
C33 C32 Ir1 129.4(5)
C34 C33 C32 120.8(7)
C34 C33 H33 119.6
C32 C33 H33 119.6
C35 C34 C33 120.5(7)
C35 C34 H34 119.7
C33 C34 H34 119.7
C36 C35 C34 121.5(7)
C36 C35 H35 119.3
C34 C35 H35 119.3
C35 C36 C31 117.7(7)
C35 C36 H36 121.1
C31 C36 H36 121.1

loop_
_geom_bond_atom_site_label_1
_geom_bond_atom_site_label_2
_geom_bond_distance
Ir1 C32 2.017(6)
Ir1 N5 2.026(5)
Ir1 N7 2.033(4)
Ir1 C1 2.054(5)
Ir1 C23 2.064(5)
Ir1 N3 2.218(5)
P1 F5' 1.47(3)
P1 F4' 1.48(2)
P1 F3 1.496(9)
P1 F2 1.519(6)
P1 F6 1.529(11)
P1 F1 1.550(6)
P1 F7' 1.55(2)
P1 F4 1.586(9)
P1 F5 1.601(9)
P1 F6' 1.64(2)
N1 C1 1.376(7)
N1 C3 1.387(7)
N1 C4 1.397(7)
N2 C1 1.328(6)
N2 C2 1.375(7)
N2 C6 1.474(7)
N3 C4 1.297(7)
N3 C7 1.460(7)
N4 C21 1.356(8)
N4 N5 1.363(6)
N4 C22 1.403(8)
N5 C19 1.321(7)
N6 C30 1.346(7)
N6 N7 1.364(6)
N6 C31 1.404(7)
N7 C28 1.332(6)
C2 C3 1.320(8)
C2 H2 0.9300
C3 H3 0.9300
C4 C5 1.489(8)
C5 H5A 0.9600
C5 H5B 0.9600
C5 H5C 0.9600
C6 H6A 0.9600
C6 H6B 0.9600
C6 H6C 0.9600
C7 C8 1.393(8)
C7 C12 1.422(8)
C8 C9 1.395(8)
C8 C13 1.523(8)
C9 C10 1.344(8)
C9 H9 0.9300
C10 C11 1.375(9)
C10 H10 0.9300
C11 C12 1.391(8)
C11 H11 0.9300
C12 C16 1.483(8)
C13 C15 1.515(9)
C13 C14 1.530(9)
C13 H13 0.9800
C14 H14A 0.9600
C14 H14B 0.9600
C14 H14C 0.9600
C15 H15A 0.9600
C15 H15B 0.9600
C15 H15C 0.9600
C16 C18 1.529(8)
C16 C17 1.532(8)
C16 H16 0.9800
C17 H17A 0.9600
C17 H17B 0.9600
C17 H17C 0.9600
C18 H18A 0.9600
C18 H18B 0.9600
C18 H18C 0.9600
C19 C20 1.383(8)
C19 H19 0.9300
C20 C21 1.333(10)
C20 H20 0.9300
C21 H21 0.9300
C22 C27 1.394(8)
C22 C23 1.399(7)
C23 C24 1.379(8)
C24 C25 1.406(8)
C24 H24 0.9300
C25 C26 1.351(9)
C25 H25 0.9300
C26 C27 1.360(9)
C26 H26 0.9300
C27 H27 0.9300
C28 C29 1.371(8)
C28 H28 0.9300
C29 C30 1.340(8)
C29 H29 0.9300
C30 H30 0.9300
C31 C32 1.390(8)
C31 C36 1.395(8)
C32 C33 1.401(8)
C33 C34 1.378(8)
C33 H33 0.9300
C34 C35 1.364(9)
C34 H34 0.9300
C35 C36 1.362(9)
C35 H35 0.9300
C36 H36 0.9300

loop_
_geom_torsion_atom_site_label_1
_geom_torsion_atom_site_label_2
_geom_torsion_atom_site_label_3
_geom_torsion_atom_site_label_4
_geom_torsion
C32 Ir1 N3 C4 -13(2)
N5 Ir1 N3 C4 111.4(4)
N7 Ir1 N3 C4 -72.4(4)
C1 Ir1 N3 C4 9.3(4)
C23 Ir1 N3 C4 -169.3(4)
C32 Ir1 N3 C7 171.2(18)
N5 Ir1 N3 C7 -64.2(5)
N7 Ir1 N3 C7 112.0(5)
C1 Ir1 N3 C7 -166.3(5)
C23 Ir1 N3 C7 15.1(5)
C21 N4 N5 C19 0.8(7)
C22 N4 N5 C19 -174.0(5)
C21 N4 N5 Ir1 169.9(4)
C22 N4 N5 Ir1 -4.8(6)
C32 Ir1 N5 C19 83.5(6)
N7 Ir1 N5 C19 111.8(12)
C1 Ir1 N5 C19 -15.3(7)
C23 Ir1 N5 C19 168.7(7)
N3 Ir1 N5 C19 -91.4(6)
C32 Ir1 N5 N4 -81.3(4)
N7 Ir1 N5 N4 -53.0(13)
C1 Ir1 N5 N4 180.0(4)
C23 Ir1 N5 N4 3.9(4)
N3 Ir1 N5 N4 103.8(4)
C30 N6 N7 C28 -0.9(6)
C31 N6 N7 C28 173.8(5)
C30 N6 N7 Ir1 -174.9(4)
C31 N6 N7 Ir1 -0.3(6)
C32 Ir1 N7 C28 -170.0(6)
N5 Ir1 N7 C28 161.2(10)
C1 Ir1 N7 C28 -70.5(6)
C23 Ir1 N7 C28 105.5(6)
N3 Ir1 N7 C28 4.6(6)
C32 Ir1 N7 N6 1.3(3)
N5 Ir1 N7 N6 -27.5(13)
C1 Ir1 N7 N6 100.8(4)
C23 Ir1 N7 N6 -83.2(4)
N3 Ir1 N7 N6 175.9(3)
C2 N2 C1 N1 0.6(7)
C6 N2 C1 N1 -179.0(5)
C2 N2 C1 Ir1 163.5(5)
C6 N2 C1 Ir1 -16.1(10)
C3 N1 C1 N2 -0.6(6)
C4 N1 C1 N2 -178.0(5)
C3 N1 C1 Ir1 -169.0(4)
C4 N1 C1 Ir1 13.6(7)
C32 Ir1 C1 N2 4.3(7)
N5 Ir1 C1 N2 97.8(7)
N7 Ir1 C1 N2 -74.5(7)
C23 Ir1 C1 N2 -154(3)
N3 Ir1 C1 N2 -173.3(7)
C32 Ir1 C1 N1 166.1(4)
N5 Ir1 C1 N1 -100.4(4)
N7 Ir1 C1 N1 87.3(4)
C23 Ir1 C1 N1 8(3)
N3 Ir1 C1 N1 -11.5(4)
C1 N2 C2 C3 -0.4(7)
C6 N2 C2 C3 179.2(6)
N2 C2 C3 N1 0.0(7)
C1 N1 C3 C2 0.3(7)
C4 N1 C3 C2 177.5(6)
C7 N3 C4 N1 171.0(5)
Ir1 N3 C4 N1 -5.2(6)
C7 N3 C4 C5 -10.0(9)
Ir1 N3 C4 C5 173.8(5)
C1 N1 C4 N3 -5.2(8)
C3 N1 C4 N3 177.8(6)
C1 N1 C4 C5 175.7(5)
C3 N1 C4 C5 -1.2(9)
C4 N3 C7 C8 -73.7(7)
Ir1 N3 C7 C8 101.8(6)
C4 N3 C7 C12 106.6(6)
Ir1 N3 C7 C12 -77.9(6)
C12 C7 C8 C9 0.7(9)
N3 C7 C8 C9 -179.0(5)
C12 C7 C8 C13 179.9(6)
N3 C7 C8 C13 0.2(9)
C7 C8 C9 C10 -0.7(10)
C13 C8 C9 C10 -179.9(7)
C8 C9 C10 C11 0.0(11)
C9 C10 C11 C12 0.7(11)
C10 C11 C12 C7 -0.6(10)
C10 C11 C12 C16 -176.7(6)
C8 C7 C12 C11 -0.1(9)
N3 C7 C12 C11 179.6(5)
C8 C7 C12 C16 176.0(6)
N3 C7 C12 C16 -4.3(9)
C7 C8 C13 C15 -119.4(7)
C9 C8 C13 C15 59.8(8)
C7 C8 C13 C14 119.4(7)
C9 C8 C13 C14 -61.4(9)
C11 C12 C16 C18 86.1(7)
C7 C12 C16 C18 -89.8(7)
C11 C12 C16 C17 -35.4(9)
C7 C12 C16 C17 148.7(6)
N4 N5 C19 C20 -0.3(7)
Ir1 N5 C19 C20 -165.9(5)
N5 C19 C20 C21 -0.3(9)
C19 C20 C21 N4 0.7(9)
N5 N4 C21 C20 -1.0(8)
C22 N4 C21 C20 172.6(6)
C21 N4 C22 C27 5.6(10)
N5 N4 C22 C27 178.7(5)
C21 N4 C22 C23 -170.5(6)
N5 N4 C22 C23 2.6(7)
C27 C22 C23 C24 0.1(8)
N4 C22 C23 C24 176.2(5)
C27 C22 C23 Ir1 -175.3(5)
N4 C22 C23 Ir1 0.8(6)
C32 Ir1 C23 C24 -84.6(6)
N5 Ir1 C23 C24 -177.1(6)
N7 Ir1 C23 C24 -5.2(6)
C1 Ir1 C23 C24 74(3)
N3 Ir1 C23 C24 92.9(5)
C32 Ir1 C23 C22 90.0(4)
N5 Ir1 C23 C22 -2.5(4)
N7 Ir1 C23 C22 169.4(4)
C1 Ir1 C23 C22 -111(3)
N3 Ir1 C23 C22 -92.5(4)
C22 C23 C24 C25 -0.3(8)
Ir1 C23 C24 C25 174.2(5)
C23 C24 C25 C26 0.5(10)
C24 C25 C26 C27 -0.4(10)
C25 C26 C27 C22 0.2(10)
C23 C22 C27 C26 0.0(9)
N4 C22 C27 C26 -175.8(5)
N6 N7 C28 C29 0.5(6)
Ir1 N7 C28 C29 172.3(4)
N7 C28 C29 C30 0.1(7)
C28 C29 C30 N6 -0.6(7)
N7 N6 C30 C29 0.9(7)
C31 N6 C30 C29 -172.3(6)
C30 N6 C31 C32 171.3(6)
N7 N6 C31 C32 -1.5(7)
C30 N6 C31 C36 -2.7(10)
N7 N6 C31 C36 -175.5(5)
C36 C31 C32 C33 -1.7(8)
N6 C31 C32 C33 -175.6(5)
C36 C31 C32 Ir1 176.5(4)
N6 C31 C32 Ir1 2.6(6)
N5 Ir1 C32 C31 173.3(4)
N7 Ir1 C32 C31 -2.1(4)
C1 Ir1 C32 C31 -84.2(4)
C23 Ir1 C32 C31 94.3(4)
N3 Ir1 C32 C31 -62(2)
N5 Ir1 C32 C33 -8.8(5)
N7 Ir1 C32 C33 175.8(6)
C1 Ir1 C32 C33 93.8(5)
C23 Ir1 C32 C33 -87.8(5)
N3 Ir1 C32 C33 115.9(18)
C31 C32 C33 C34 0.9(9)
Ir1 C32 C33 C34 -176.9(4)
C32 C33 C34 C35 0.1(10)
C33 C34 C35 C36 -0.4(11)
C34 C35 C36 C31 -0.3(10)
C32 C31 C36 C35 1.4(9)
N6 C31 C36 C35 175.0(6)
